data_9002988
loop_
_publ_author_name
'Brugger, J.'
'Burns, P. C.'
'Meisser, N.'

_publ_section_title
;Contribution to the mineralogy of acid drainage of uranium minerals:
 Marecottite and the zippeite-group Locality: La Creusaz uranium prospect near
 Les Marecottes, Western Swiss Alps, Switzerland
;
_journal_name_full 'American Mineralogist'
_journal_page_first 676
_journal_page_last 685
_journal_volume 88
_journal_year 2003
_chemical_compound_source 'La Creusaz uranium prospect near Les Marecottes, Western Swiss Alps, Switzerland'
_chemical_formula_structural Mg2.16Mn0.84(H2O)18[(UO2)4O3(SO4)2]2*10(H2O)
_chemical_formula_sum 'H57.2 Mg2.16 Mn0.84 O68 S4 U8'
_chemical_name_mineral Marecottite
_space_group_IT_number 2
_symmetry_space_group_name_Hall '-P 1'
_symmetry_space_group_name_H-M 'P -1'
_cell_angle_alpha 66.224
_cell_angle_beta 72.412
_cell_angle_gamma 69.955
_cell_formula_units_Z 1
_cell_length_a 10.815
_cell_length_b 11.249
_cell_length_c 13.851
_cell_volume 1422.058
_database_code_amcsd 0003077
_exptl_crystal_density_diffrn 3.826
_cod_original_cell_volume 1422.057
_cod_original_formula_sum 'U8 S4 (Mg2.16 Mn.84) O68 H57.2'
_cod_database_code 9002988

loop_
_space_group_symop_operation_xyz
x,y,z
-x,-y,-z

loop_
_atom_site_label
_atom_site_fract_x
_atom_site_fract_y
_atom_site_fract_z
_atom_site_occupancy
_atom_site_U_iso_or_equiv
_atom_site_type_symbol
_atom_site_attached_hydrogens
U1 0.54440 0.89320 0.12850 1.00000 0.01500 U 0
U2 -0.02900 0.60040 0.36270 1.00000 0.01400 U 0
U3 0.20590 0.87220 0.12260 1.00000 0.01400 U 0
U4 0.31100 0.57860 0.36480 1.00000 0.01400 U 0
S1 0.12320 0.12510 -0.12630 1.00000 0.01500 S 0
S2 0.37060 0.38440 0.63410 1.00000 0.01600 S 0
Mg1 0.00000 0.50000 0.00000 0.62000 0.02200 Mg 0
Mn1 0.00000 0.50000 0.00000 0.38000 0.02200 Mn 0
Mg2 0.50000 0.00000 0.50000 0.72000 0.01600 Mg 0
Mn2 0.50000 0.00000 0.50000 0.28000 0.01600 Mn 0
Mg3 0.00000 0.00000 0.50000 0.82000 0.02000 Mg 0
Mn3 0.00000 0.00000 0.50000 0.18000 0.02000 Mn 0
O1 0.28100 0.70200 0.41700 1.00000 0.03400 O 0
O2 0.60900 0.04870 -0.02250 1.00000 0.01600 O 0
O3 0.44100 0.45930 0.65140 1.00000 0.01200 O 0
O4 0.44800 0.00600 0.19330 1.00000 0.01900 O 0
O5 0.11500 0.09180 -0.01300 1.00000 0.01800 O 0
O6 0.11900 0.52390 0.47500 1.00000 0.01700 O 0
O7 0.27100 0.07160 -0.17200 1.00000 0.01000 O 0
O8 0.05100 0.46300 0.31820 1.00000 0.02500 O 0
O9 0.04100 0.06030 -0.14850 1.00000 0.01700 O 0
O10 0.42400 0.24240 0.68600 1.00000 0.01300 O 0
O11 0.07700 0.27410 -0.17120 1.00000 0.01000 O 0
O12 0.22700 0.43000 0.67180 1.00000 0.01700 O 0
O13 0.17300 0.96970 0.20300 1.00000 0.01200 O 0
O14 -0.12100 0.74600 0.39800 1.00000 0.02800 O 0
O15 0.35900 0.44820 0.30910 1.00000 0.02000 O 0
O16 0.39600 0.40320 0.51780 1.00000 0.02000 O 0
O17 0.14200 0.70330 0.26430 1.00000 0.01700 O 0
O-H18 0.40500 0.72550 0.19270 1.00000 0.02100 O 1
O19 0.22800 0.78500 0.03300 1.00000 0.02600 O 0
O20 0.64700 0.77200 0.07000 1.00000 0.02900 O 0
Wat21 0.40700 0.87900 0.47300 1.00000 0.03200 O 2
Wat22 0.18200 0.01400 0.38780 1.00000 0.02900 O 2
Wat23 0.91700 0.98900 0.38900 1.00000 0.04100 O 2
Wat24 0.93600 0.21100 0.43900 1.00000 0.02900 O 2
Wat25 0.10600 0.30100 0.07500 1.00000 0.03500 O 2
Wat26 0.60600 0.04300 0.33800 1.00000 0.03900 O 2
Wat27 -0.15400 0.49200 0.13880 1.00000 0.02900 O 2
Wat28 0.11300 0.57000 0.05600 1.00000 0.04000 O 2
Wat29 0.34000 0.17300 0.45000 1.00000 0.03300 O 2
Wat30 0.24800 0.27000 0.22300 1.00000 0.06200 O 2
Wat31 0.88200 0.18000 0.19000 1.00000 0.06000 O 2
Wat32 0.33300 0.71700 0.67200 1.00000 0.07600 O 2
Wat33 0.50200 0.29500 0.10700 1.00000 0.09400 O 2
Wat34 0.58700 0.52600 0.08900 1.00000 0.07600 O 2

loop_
_cod_changelog_entry_id
_cod_changelog_entry_author
_cod_changelog_entry_date
_cod_changelog_entry_text
1
;cod-tools version 3.8.0
Id: cif_guess_AMCSD_atom_types 9581 2023-05-17 12:35:41Z saulius
;
2023-05-18T11:37:27+03:00
;Derived atom types and hydrogen counts
from atom names that follow the AMCSD naming convention
(Wat == water, O-H == hydroxyl).
;

loop_
_cod_related_entry_id
_cod_related_entry_database
_cod_related_entry_code
1 AMCSD 0003077
